data_4344968
loop_
_publ_author_name
'Sommer, Michael G.'
'Marx, Raphael'
'Schweinfurth, David'
'Rechkemmer, Yvonne'
'Neugebauer, Petr'
'van der Meer, Margarethe'
'Hohloch, Stephan'
'Demeshko, Serhiy'
'Meyer, Franc'
'van Slageren, Joris'
'Sarkar, Biprajit'

_publ_section_title
;
 Control of Complex Formation through Peripheral Substituents in
 Click-Tripodal Ligands: Structural Diversity in Homo- and Heterodinuclear
 Cobalt-Azido Complexes.
;
_journal_issue 1
_journal_name_full 'Inorganic chemistry'
_journal_page_first 402
_journal_page_last 413
_journal_paper_doi 10.1021/acs.inorgchem.6b02330
_journal_volume 56
_journal_year 2017
_chemical_formula_moiety 'C60 H60 N23 Co2, 3(Cl O4), C2 N'
_chemical_formula_sum 'C62 H60 Cl3 Co2 N24 O12'
_chemical_formula_weight 1557.55
_chemical_name_systematic
;
 ?
;
_space_group_IT_number 14
_symmetry_cell_setting monoclinic
_symmetry_space_group_name_Hall '-P 2ybc'
_symmetry_space_group_name_H-M 'P 1 21/c 1'
_atom_sites_solution_hydrogens geom
_atom_sites_solution_primary direct
_atom_sites_solution_secondary difmap
_audit_creation_method SHELXL-97
_cell_angle_alpha 90.00
_cell_angle_beta 102.54(3)
_cell_angle_gamma 90.00
_cell_formula_units_Z 4
_cell_length_a 17.022(3)
_cell_length_b 15.856(3)
_cell_length_c 27.632(6)
_cell_measurement_reflns_used 19562
_cell_measurement_temperature 293(2)
_cell_measurement_theta_max 29.5
_cell_measurement_theta_min 4.5
_cell_volume 7280(3)
_computing_cell_refinement 'STOE X-AREA'
_computing_data_collection 'STOE X-AREA'
_computing_data_reduction 'STOE X-RED'
_computing_structure_refinement 'SHELXL-97 (Sheldrick, 2008)'
_diffrn_ambient_temperature 293(2)
_diffrn_detector_area_resol_mean 6.67
_diffrn_measured_fraction_theta_full 0.976
_diffrn_measured_fraction_theta_max 0.976
_diffrn_measurement_device_type 'STOE IPDS 2T'
_diffrn_radiation_monochromator graphite
_diffrn_radiation_source 'fine-focus sealed tube'
_diffrn_radiation_type MoK\a
_diffrn_radiation_wavelength 0.71073
_diffrn_reflns_av_R_equivalents 0.1091
_diffrn_reflns_av_sigmaI/netI 0.0853
_diffrn_reflns_limit_h_max 23
_diffrn_reflns_limit_h_min -21
_diffrn_reflns_limit_k_max 21
_diffrn_reflns_limit_k_min -21
_diffrn_reflns_limit_l_max 37
_diffrn_reflns_limit_l_min -37
_diffrn_reflns_number 56229
_diffrn_reflns_theta_full 29.38
_diffrn_reflns_theta_max 29.38
_diffrn_reflns_theta_min 4.57
_exptl_absorpt_coefficient_mu 0.641
_exptl_absorpt_correction_T_max 0.9047
_exptl_absorpt_correction_T_min 0.6073
_exptl_absorpt_correction_type integration
_exptl_absorpt_process_details 'Blessing, 1995'
_exptl_crystal_colour violet
_exptl_crystal_density_diffrn 1.421
_exptl_crystal_density_method 'not measured'
_exptl_crystal_description plate
_exptl_crystal_F_000 3204
_exptl_crystal_size_max 0.80
_exptl_crystal_size_mid 0.58
_exptl_crystal_size_min 0.15
_refine_diff_density_max 0.925
_refine_diff_density_min -0.868
_refine_diff_density_rms 0.096
_refine_ls_extinction_method none
_refine_ls_goodness_of_fit_ref 0.982
_refine_ls_hydrogen_treatment constr
_refine_ls_matrix_type full
_refine_ls_number_parameters 928
_refine_ls_number_reflns 19562
_refine_ls_number_restraints 17
_refine_ls_restrained_S_all 0.984
_refine_ls_R_factor_all 0.1254
_refine_ls_R_factor_gt 0.0790
_refine_ls_shift/su_max 0.008
_refine_ls_shift/su_mean 0.000
_refine_ls_structure_factor_coef Fsqd
_refine_ls_weighting_details 'calc w=1/[\s^2^(Fo^2^)+(0.1364P)^2^+0.0000P] where P=(Fo^2^+2Fc^2^)/3'
_refine_ls_weighting_scheme calc
_refine_ls_wR_factor_gt 0.2081
_refine_ls_wR_factor_ref 0.2371
_reflns_number_gt 10884
_reflns_number_total 19562
_reflns_threshold_expression >2\s(I)
_cod_data_source_file ic6b02330_si_002.cif
_cod_data_source_block sarh83
_cod_depositor_comments 'Adding full bibliography for 4344962--4344968.cif.'
_cod_original_sg_symbol_H-M P2(1)/c
_cod_database_code 4344968

loop_
_symmetry_equiv_pos_as_xyz
'x, y, z'
'-x, y+1/2, -z+1/2'
'-x, -y, -z'
'x, -y-1/2, z-1/2'

loop_
_atom_site_label
_atom_site_type_symbol
_atom_site_fract_x
_atom_site_fract_y
_atom_site_fract_z
_atom_site_U_iso_or_equiv
_atom_site_adp_type
_atom_site_occupancy
_atom_site_symmetry_multiplicity
_atom_site_calc_flag
_atom_site_refinement_flags
N2 N 0.33976(19) 0.6094(2) 0.38481(11) 0.0571(7) Uani 1 1 d .
Cl1 Cl -0.00151(6) 0.31553(7) 0.38164(4) 0.0673(3) Uani 1 1 d .
Cl2 Cl 0.23359(7) 0.12555(6) 0.25457(4) 0.0690(3) Uani 1 1 d .
Cl3 Cl 0.53049(7) 0.10594(8) 0.41366(4) 0.0743(3) Uani 1 1 d .
N10 N 0.27648(17) 0.44443(19) 0.31644(11) 0.0524(6) Uani 1 1 d .
N5 N 0.25237(18) 0.75888(18) 0.25348(11) 0.0510(6) Uani 1 1 d .
N20 N 0.22926(18) 0.4929(2) 0.43153(12) 0.0613(8) Uani 1 1 d .
O11 O 0.2968(2) 0.1374(2) 0.29654(14) 0.0936(10) Uani 1 1 d .
N40 N 0.3062(2) 0.8020(2) 0.34876(12) 0.0593(7) Uani 1 1 d .
N30 N 0.41308(17) 0.4307(2) 0.42066(12) 0.0569(7) Uani 1 1 d .
N50 N 0.37327(18) 0.65199(18) 0.28435(11) 0.0533(6) Uani 1 1 d .
O12 O 0.0105(2) 0.2598(3) 0.34446(14) 0.0985(11) Uani 1 1 d .
N60 N 0.17545(18) 0.64283(19) 0.29706(11) 0.0537(7) Uani 1 1 d .
O10 O 0.1620(2) 0.1609(2) 0.26464(19) 0.1047(13) Uani 1 1 d .
N62 N 0.06096(17) 0.5838(2) 0.27843(12) 0.0571(7) Uani 1 1 d .
N51 N 0.4415(2) 0.6092(2) 0.29646(13) 0.0631(8) Uani 1 1 d .
C50 C 0.2772(2) 0.7101(3) 0.21349(13) 0.0590(9) Uani 1 1 d .
H50A H 0.2841 0.7478 0.1871 0.071 Uiso 1 1 calc R
H50B H 0.2360 0.6692 0.1998 0.071 Uiso 1 1 calc R
N31 N 0.48295(18) 0.4655(2) 0.44171(13) 0.0643(8) Uani 1 1 d .
N1 N 0.27482(19) 0.3463(2) 0.39693(12) 0.0601(7) Uani 1 1 d .
C61 C 0.1293(2) 0.6900(2) 0.26075(14) 0.0551(8) Uani 1 1 d .
N52 N 0.4647(2) 0.5953(2) 0.25369(14) 0.0658(8) Uani 1 1 d .
N42 N 0.3301(2) 0.9162(2) 0.38866(12) 0.0625(8) Uani 1 1 d .
N12 N 0.26213(18) 0.41562(19) 0.24021(12) 0.0561(7) Uani 1 1 d .
O15 O 0.2207(3) 0.0371(2) 0.24476(15) 0.0967(11) Uani 1 1 d .
N32 N 0.53242(18) 0.4014(3) 0.45768(13) 0.0676(9) Uani 1 1 d .
N41 N 0.3206(2) 0.8334(2) 0.39408(12) 0.0641(8) Uani 1 1 d .
C60 C 0.1643(2) 0.7693(2) 0.24497(16) 0.0606(9) Uani 1 1 d .
H60A H 0.1421 0.7801 0.2101 0.073 Uiso 1 1 calc R
H60B H 0.1514 0.8168 0.2640 0.073 Uiso 1 1 calc R
N22 N 0.1490(2) 0.5305(4) 0.47623(15) 0.0896(14) Uani 1 1 d .
N61 N 0.13370(18) 0.5770(2) 0.30786(11) 0.0571(7) Uani 1 1 d .
N21 N 0.1934(2) 0.5606(3) 0.44550(14) 0.0752(10) Uani 1 1 d .
N11 N 0.29242(18) 0.47262(19) 0.27468(11) 0.0550(7) Uani 1 1 d .
C31 C 0.4186(2) 0.3453(3) 0.42360(15) 0.0620(9) Uani 1 1 d .
C11 C 0.2375(2) 0.3693(2) 0.30855(14) 0.0538(8) Uani 1 1 d .
C42 C 0.3225(3) 0.9380(2) 0.34105(16) 0.0630(9) Uani 1 1 d .
H42 H 0.3272 0.9917 0.3284 0.076 Uiso 1 1 calc R
C41 C 0.3061(2) 0.8641(2) 0.31486(14) 0.0538(8) Uani 1 1 d .
C10 C 0.2125(3) 0.3276(3) 0.35158(16) 0.0685(11) Uani 1 1 d .
H10A H 0.1607 0.3492 0.3551 0.082 Uiso 1 1 calc R
H10B H 0.2078 0.2672 0.3463 0.082 Uiso 1 1 calc R
C13 C 0.2721(3) 0.4243(3) 0.18888(15) 0.0660(10) Uani 1 1 d .
H13A H 0.2584 0.3711 0.1718 0.079 Uiso 1 1 calc R
H13B H 0.3283 0.4357 0.1895 0.079 Uiso 1 1 calc R
C12 C 0.2277(2) 0.3507(2) 0.25972(15) 0.0600(9) Uani 1 1 d .
H12 H 0.2027 0.3035 0.2432 0.072 Uiso 1 1 calc R
C51 C 0.3543(2) 0.6661(2) 0.23453(14) 0.0544(8) Uani 1 1 d .
C30 C 0.3467(3) 0.2950(3) 0.39975(18) 0.0707(11) Uani 1 1 d .
H30A H 0.3512 0.2781 0.3667 0.085 Uiso 1 1 calc R
H30B H 0.3433 0.2445 0.4190 0.085 Uiso 1 1 calc R
O51 O 0.0402(3) 0.3917(2) 0.37708(18) 0.1108(13) Uani 1 1 d .
C62 C 0.0556(2) 0.6517(3) 0.24833(15) 0.0599(9) Uani 1 1 d .
H62 H 0.0113 0.6688 0.2243 0.072 Uiso 1 1 calc R
C14 C 0.2218(3) 0.4928(3) 0.15985(14) 0.0601(9) Uani 1 1 d .
C40 C 0.2948(3) 0.8408(2) 0.26148(14) 0.0578(8) Uani 1 1 d .
H40A H 0.2634 0.8838 0.2409 0.069 Uiso 1 1 calc R
H40B H 0.3466 0.8365 0.2525 0.069 Uiso 1 1 calc R
C21 C 0.2074(2) 0.4217(3) 0.45266(15) 0.0687(11) Uani 1 1 d .
C63 C -0.0028(2) 0.5202(3) 0.28009(17) 0.0660(10) Uani 1 1 d .
H63A H -0.0531 0.5492 0.2797 0.079 Uiso 1 1 calc R
H63B H 0.0117 0.4889 0.3109 0.079 Uiso 1 1 calc R
C32 C 0.4968(3) 0.3268(3) 0.44758(16) 0.0716(11) Uani 1 1 d .
H32 H 0.5196 0.2738 0.4550 0.086 Uiso 1 1 calc R
N3 N 0.4070(3) 0.6370(3) 0.40717(15) 0.0800(10) Uani 1 1 d .
O53 O 0.0407(3) 0.2789(4) 0.42779(17) 0.1365(18) Uani 1 1 d .
C52 C 0.4127(3) 0.6292(3) 0.21466(17) 0.0644(10) Uani 1 1 d .
H52 H 0.4159 0.6279 0.1815 0.077 Uiso 1 1 calc R
O54 O 0.2544(3) 0.1679(3) 0.21369(15) 0.1168(15) Uani 1 1 d .
C54 C 0.5137(2) 0.4510(3) 0.25451(18) 0.0695(11) Uani 1 1 d .
C22 C 0.1556(3) 0.4454(5) 0.48156(17) 0.0868(16) Uani 1 1 d .
H22 H 0.1304 0.4108 0.5007 0.104 Uiso 1 1 calc R
C44 C 0.2700(3) 1.0136(3) 0.44036(16) 0.0679(10) Uani 1 1 d .
C45 C 0.2328(3) 1.0747(3) 0.40857(18) 0.0753(11) Uani 1 1 d .
H45 H 0.2542 1.0900 0.3816 0.090 Uiso 1 1 calc R
C64 C -0.0149(2) 0.4593(3) 0.23740(16) 0.0616(9) Uani 1 1 d .
C16 C 0.2099(4) 0.6027(3) 0.09834(17) 0.0861(14) Uani 1 1 d .
H16 H 0.2325 0.6341 0.0764 0.103 Uiso 1 1 calc R
C15 C 0.2549(3) 0.5407(3) 0.12678(16) 0.0705(11) Uani 1 1 d .
H15 H 0.3075 0.5308 0.1239 0.085 Uiso 1 1 calc R
C69 C 0.0261(2) 0.3832(3) 0.24258(18) 0.0680(11) Uani 1 1 d .
H69 H 0.0602 0.3696 0.2727 0.082 Uiso 1 1 calc R
C33 C 0.6172(2) 0.4193(4) 0.47982(17) 0.0825(14) Uani 1 1 d .
H33A H 0.6419 0.3696 0.4972 0.099 Uiso 1 1 calc R
H33B H 0.6204 0.4645 0.5038 0.099 Uiso 1 1 calc R
O50 O -0.0813(3) 0.3236(4) 0.3811(3) 0.179(3) Uani 1 1 d .
C20 C 0.2431(3) 0.3403(3) 0.44249(16) 0.0728(11) Uani 1 1 d .
H20A H 0.2864 0.3254 0.4703 0.087 Uiso 1 1 calc R
H20B H 0.2026 0.2964 0.4386 0.087 Uiso 1 1 calc R
C34 C 0.6624(2) 0.4441(3) 0.44091(14) 0.0781(14) Uani 1 1 d D
C53 C 0.5354(3) 0.5426(3) 0.2539(2) 0.0849(14) Uani 1 1 d .
H53A H 0.5771 0.5557 0.2829 0.102 Uiso 1 1 calc R
H53B H 0.5564 0.5547 0.2247 0.102 Uiso 1 1 calc R
C19 C 0.1435(3) 0.5095(3) 0.16295(17) 0.0741(11) Uani 1 1 d .
H19 H 0.1202 0.4781 0.1846 0.089 Uiso 1 1 calc R
C43 C 0.3459(3) 0.9719(3) 0.43293(17) 0.0772(12) Uani 1 1 d .
H43A H 0.3846 1.0149 0.4290 0.093 Uiso 1 1 calc R
H43B H 0.3691 0.9388 0.4621 0.093 Uiso 1 1 calc R
C49 C 0.2385(4) 0.9933(4) 0.4803(2) 0.109(2) Uani 1 1 d .
H49 H 0.2630 0.9521 0.5025 0.131 Uiso 1 1 calc R
C68 C 0.0168(3) 0.3276(3) 0.2037(2) 0.0809(13) Uani 1 1 d .
H68 H 0.0461 0.2777 0.2072 0.097 Uiso 1 1 calc R
C65 C -0.0675(3) 0.4775(3) 0.19329(19) 0.0778(12) Uani 1 1 d .
H65 H -0.0956 0.5282 0.1897 0.093 Uiso 1 1 calc R
C46 C 0.1635(3) 1.1144(3) 0.41593(19) 0.0814(13) Uani 1 1 d .
H46 H 0.1382 1.1551 0.3936 0.098 Uiso 1 1 calc R
N4 N 0.4678(3) 0.6660(4) 0.4286(2) 0.1162(18) Uani 1 1 d .
C18 C 0.0990(3) 0.5717(4) 0.13472(19) 0.0882(14) Uani 1 1 d .
H18 H 0.0465 0.5824 0.1375 0.106 Uiso 1 1 calc R
C67 C -0.0362(4) 0.3455(4) 0.1590(2) 0.0943(15) Uani 1 1 d .
H67 H -0.0429 0.3075 0.1328 0.113 Uiso 1 1 calc R
C55 C 0.4899(3) 0.4067(3) 0.2117(2) 0.0895(15) Uani 1 1 d .
H55 H 0.4924 0.4313 0.1815 0.107 Uiso 1 1 calc R
C23 C 0.1000(3) 0.5905(5) 0.4977(2) 0.111(2) Uani 1 1 d .
H23A H 0.1340 0.6370 0.5124 0.133 Uiso 1 1 calc R
H23B H 0.0805 0.5625 0.5240 0.133 Uiso 1 1 calc R
C59 C 0.5126(4) 0.4125(4) 0.2994(3) 0.106(2) Uani 1 1 d .
H59 H 0.5300 0.4423 0.3288 0.128 Uiso 1 1 calc R
C17 C 0.1331(4) 0.6182(4) 0.10222(18) 0.0903(15) Uani 1 1 d .
H17 H 0.1033 0.6602 0.0830 0.108 Uiso 1 1 calc R
C66 C -0.0789(4) 0.4209(4) 0.1540(2) 0.0931(15) Uani 1 1 d .
H66 H -0.1150 0.4333 0.1245 0.112 Uiso 1 1 calc R
C25 C -0.0094(3) 0.5800(4) 0.4202(2) 0.0970(18) Uani 1 1 d .
H25 H 0.0092 0.5268 0.4140 0.116 Uiso 1 1 calc R
C24 C 0.0295(3) 0.6253(4) 0.46101(19) 0.0870(15) Uani 1 1 d .
O70 O 0.5890(4) 0.1632(4) 0.4064(3) 0.180(3) Uani 1 1 d .
C35 C 0.7037(2) 0.3818(4) 0.42161(18) 0.104(2) Uani 1 1 d D
H35 H 0.7038 0.3268 0.4333 0.124 Uiso 1 1 calc R
C47 C 0.1331(4) 1.0937(4) 0.4556(2) 0.1044(19) Uani 1 1 d .
H47 H 0.0868 1.1201 0.4608 0.125 Uiso 1 1 calc R
C39 C 0.6613(3) 0.5271(4) 0.4237(2) 0.111(2) Uani 1 1 d D
H39 H 0.6332 0.5686 0.4367 0.133 Uiso 1 1 calc R
O71 O 0.5001(5) 0.1172(5) 0.4545(3) 0.207(4) Uani 1 1 d .
C36 C 0.7450(3) 0.4016(6) 0.3847(2) 0.158(5) Uani 1 1 d D
H36 H 0.7728 0.3599 0.3717 0.189 Uiso 1 1 calc R
C26 C -0.0761(3) 0.6137(5) 0.3884(2) 0.1029(19) Uani 1 1 d .
H26 H -0.1005 0.5832 0.3604 0.123 Uiso 1 1 calc R
C29 C -0.0037(5) 0.7042(5) 0.4682(3) 0.121(2) Uani 1 1 d .
H29 H 0.0203 0.7358 0.4958 0.145 Uiso 1 1 calc R
C56 C 0.4617(4) 0.3241(5) 0.2132(4) 0.128(3) Uani 1 1 d .
H56 H 0.4453 0.2930 0.1842 0.154 Uiso 1 1 calc R
C27 C -0.1075(5) 0.6908(6) 0.3967(3) 0.126(2) Uani 1 1 d .
H27 H -0.1535 0.7115 0.3756 0.151 Uiso 1 1 calc R
C57 C 0.4588(4) 0.2897(5) 0.2591(6) 0.140(4) Uani 1 1 d .
H57 H 0.4372 0.2362 0.2608 0.168 Uiso 1 1 calc R
C48 C 0.1705(6) 1.0340(6) 0.4877(3) 0.155(4) Uani 1 1 d .
H48 H 0.1498 1.0203 0.5152 0.185 Uiso 1 1 calc R
C58 C 0.4870(6) 0.3335(6) 0.3011(5) 0.143(4) Uani 1 1 d .
H58 H 0.4887 0.3081 0.3316 0.171 Uiso 1 1 calc R
C28 C -0.0689(5) 0.7361(6) 0.4370(3) 0.137(3) Uani 1 1 d .
H28 H -0.0878 0.7894 0.4429 0.164 Uiso 1 1 calc R
O80 O 0.5358(6) 0.0304(4) 0.3934(4) 0.240(5) Uani 1 1 d .
O81 O 0.4675(5) 0.1306(7) 0.3785(3) 0.235(4) Uani 1 1 d .
C37 C 0.7445(4) 0.4844(7) 0.3673(2) 0.196(7) Uani 1 1 d D
H37 H 0.7720 0.4977 0.3426 0.235 Uiso 1 1 calc R
C38 C 0.7028(5) 0.5474(5) 0.3869(3) 0.167(5) Uani 1 1 d D
H38 H 0.7028 0.6026 0.3754 0.200 Uiso 1 1 calc R
C100 C 0.6498(7) -0.1929(9) 0.4349(4) 0.188(5) Uani 1 1 d .
C101 C 0.5864(8) -0.1562(7) 0.4567(4) 0.187(5) Uani 1 1 d .
N100 N 0.7037(10) -0.1988(8) 0.4135(5) 0.266(7) Uani 1 1 d .
Co2 Co 0.29144(3) 0.68077(3) 0.324714(17) 0.05029(14) Uani 1 1 d .
Co1 Co 0.30931(3) 0.48810(3) 0.387139(18) 0.05091(14) Uani 1 1 d .

loop_
_atom_site_aniso_label
_atom_site_aniso_U_11
_atom_site_aniso_U_22
_atom_site_aniso_U_33
_atom_site_aniso_U_23
_atom_site_aniso_U_13
_atom_site_aniso_U_12
N2 0.0690(18) 0.0524(17) 0.0449(15) 0.0070(13) 0.0013(13) -0.0099(14)
Cl1 0.0714(6) 0.0677(6) 0.0635(5) -0.0104(5) 0.0161(4) -0.0111(4)
Cl2 0.0816(6) 0.0527(5) 0.0705(6) 0.0026(4) 0.0114(5) 0.0008(4)
Cl3 0.0851(7) 0.0734(7) 0.0696(6) -0.0023(5) 0.0282(5) 0.0045(5)
N10 0.0543(15) 0.0486(16) 0.0522(15) 0.0015(13) 0.0066(12) -0.0035(12)
N5 0.0654(17) 0.0386(14) 0.0483(15) -0.0024(12) 0.0111(12) -0.0004(12)
N20 0.0551(16) 0.069(2) 0.0586(18) -0.0002(15) 0.0105(14) -0.0064(14)
O11 0.093(2) 0.084(2) 0.092(2) 0.006(2) -0.0062(18) -0.0099(18)
N40 0.080(2) 0.0470(16) 0.0512(16) -0.0029(13) 0.0150(15) -0.0033(14)
N30 0.0469(14) 0.0646(19) 0.0573(17) -0.0036(15) 0.0070(12) -0.0038(13)
N50 0.0596(16) 0.0422(14) 0.0591(17) 0.0029(13) 0.0150(13) 0.0036(12)
O12 0.105(3) 0.096(3) 0.093(2) -0.040(2) 0.019(2) -0.006(2)
N60 0.0556(15) 0.0534(17) 0.0523(16) 0.0043(13) 0.0123(12) 0.0017(13)
O10 0.075(2) 0.0635(19) 0.176(4) -0.005(2) 0.027(2) 0.0021(16)
N62 0.0501(15) 0.0615(18) 0.0596(17) 0.0035(14) 0.0117(13) 0.0027(13)
N51 0.0655(18) 0.0514(17) 0.073(2) -0.0001(15) 0.0150(16) 0.0008(14)
C50 0.077(2) 0.055(2) 0.0466(18) -0.0004(16) 0.0170(17) 0.0012(17)
N31 0.0494(16) 0.082(2) 0.0609(18) -0.0108(17) 0.0116(13) -0.0058(15)
N1 0.0626(17) 0.0570(18) 0.0568(17) 0.0077(14) 0.0045(14) -0.0100(14)
C61 0.0590(19) 0.0496(19) 0.0549(19) 0.0020(15) 0.0086(15) 0.0076(15)
N52 0.0637(18) 0.0565(18) 0.082(2) -0.0092(17) 0.0263(17) -0.0008(15)
N42 0.075(2) 0.0533(18) 0.0587(18) -0.0116(15) 0.0137(15) -0.0081(15)
N12 0.0604(17) 0.0485(16) 0.0586(17) -0.0016(14) 0.0114(13) 0.0004(13)
O15 0.134(3) 0.0495(17) 0.104(3) -0.0073(18) 0.018(2) 0.0019(18)
N32 0.0493(16) 0.092(3) 0.0590(18) -0.0069(18) 0.0063(13) 0.0120(16)
N41 0.085(2) 0.0529(18) 0.0545(17) -0.0049(14) 0.0142(16) -0.0066(15)
C60 0.064(2) 0.0485(19) 0.066(2) 0.0006(17) 0.0077(17) 0.0077(16)
N22 0.061(2) 0.146(5) 0.065(2) -0.020(3) 0.0204(17) -0.008(2)
N61 0.0535(16) 0.0627(18) 0.0547(16) 0.0081(14) 0.0112(13) -0.0008(13)
N21 0.0620(19) 0.097(3) 0.066(2) -0.014(2) 0.0143(16) 0.0034(18)
N11 0.0615(16) 0.0478(16) 0.0562(17) 0.0008(13) 0.0138(13) -0.0028(13)
C31 0.063(2) 0.061(2) 0.058(2) -0.0002(18) 0.0050(17) 0.0077(17)
C11 0.0527(17) 0.0475(18) 0.0568(19) 0.0013(15) 0.0025(14) -0.0088(14)
C42 0.078(2) 0.0460(19) 0.065(2) -0.0045(17) 0.0143(19) -0.0049(17)
C41 0.066(2) 0.0436(18) 0.0545(19) -0.0008(15) 0.0185(16) -0.0009(15)
C10 0.066(2) 0.065(2) 0.069(2) 0.008(2) 0.0018(18) -0.0220(19)
C13 0.075(2) 0.067(2) 0.057(2) -0.0051(19) 0.0184(18) 0.0075(19)
C12 0.063(2) 0.0470(19) 0.066(2) -0.0004(17) 0.0033(17) -0.0047(16)
C51 0.068(2) 0.0463(18) 0.0516(18) -0.0045(15) 0.0184(16) -0.0040(15)
C30 0.075(2) 0.055(2) 0.076(3) 0.009(2) 0.000(2) 0.0029(19)
O51 0.132(3) 0.070(2) 0.126(3) -0.007(2) 0.018(3) -0.023(2)
C62 0.0554(19) 0.061(2) 0.062(2) 0.0021(18) 0.0096(16) 0.0081(16)
C14 0.075(2) 0.058(2) 0.0497(18) -0.0045(16) 0.0182(17) 0.0001(17)
C40 0.077(2) 0.0421(17) 0.057(2) 0.0026(15) 0.0197(17) -0.0006(16)
C21 0.060(2) 0.093(3) 0.053(2) 0.003(2) 0.0096(17) -0.021(2)
C63 0.056(2) 0.072(3) 0.072(2) 0.001(2) 0.0191(18) -0.0056(18)
C32 0.074(3) 0.074(3) 0.061(2) -0.010(2) 0.0012(19) 0.020(2)
N3 0.090(3) 0.073(2) 0.070(2) 0.0104(19) 0.0001(19) -0.018(2)
O53 0.176(5) 0.144(4) 0.081(3) 0.031(3) 0.010(3) -0.005(4)
C52 0.075(2) 0.054(2) 0.070(2) -0.0110(19) 0.028(2) -0.0074(18)
O54 0.198(5) 0.083(3) 0.079(2) 0.011(2) 0.050(3) -0.016(3)
C54 0.060(2) 0.064(2) 0.086(3) -0.003(2) 0.018(2) 0.0133(18)
C22 0.066(3) 0.138(5) 0.058(2) -0.006(3) 0.017(2) -0.024(3)
C44 0.086(3) 0.056(2) 0.058(2) -0.0133(18) 0.0085(19) -0.001(2)
C45 0.094(3) 0.066(3) 0.069(3) -0.005(2) 0.022(2) -0.015(2)
C64 0.0546(19) 0.063(2) 0.068(2) 0.0093(19) 0.0160(17) -0.0012(16)
C16 0.135(5) 0.071(3) 0.057(2) 0.004(2) 0.031(3) -0.004(3)
C15 0.085(3) 0.072(3) 0.059(2) -0.015(2) 0.025(2) -0.009(2)
C69 0.055(2) 0.068(3) 0.080(3) 0.019(2) 0.0150(19) 0.0013(18)
C33 0.056(2) 0.123(4) 0.067(3) -0.019(3) 0.0094(19) 0.012(2)
O50 0.073(3) 0.215(6) 0.248(7) -0.116(6) 0.034(3) 0.000(3)
C20 0.075(3) 0.079(3) 0.061(2) 0.015(2) 0.0079(19) -0.021(2)
C34 0.0468(19) 0.116(4) 0.067(2) -0.031(3) 0.0044(17) 0.003(2)
C53 0.063(2) 0.076(3) 0.122(4) -0.008(3) 0.033(3) 0.003(2)
C19 0.076(3) 0.080(3) 0.069(3) 0.010(2) 0.021(2) 0.006(2)
C43 0.089(3) 0.076(3) 0.063(2) -0.026(2) 0.008(2) -0.012(2)
C49 0.137(5) 0.124(5) 0.077(3) 0.027(3) 0.047(3) 0.051(4)
C68 0.079(3) 0.065(3) 0.103(4) 0.006(3) 0.031(3) 0.007(2)
C65 0.080(3) 0.071(3) 0.078(3) 0.006(2) 0.009(2) 0.015(2)
C46 0.111(4) 0.055(2) 0.079(3) -0.002(2) 0.022(3) 0.004(2)
N4 0.105(4) 0.112(4) 0.109(4) 0.010(3) -0.025(3) -0.025(3)
C18 0.085(3) 0.101(4) 0.077(3) 0.014(3) 0.013(2) 0.023(3)
C67 0.112(4) 0.086(4) 0.084(3) -0.011(3) 0.019(3) 0.004(3)
C55 0.090(3) 0.076(3) 0.095(4) -0.008(3) 0.004(3) 0.023(3)
C23 0.073(3) 0.184(7) 0.078(3) -0.049(4) 0.019(3) 0.012(4)
C59 0.144(5) 0.081(4) 0.111(4) 0.020(3) 0.065(4) 0.037(4)
C17 0.124(4) 0.084(3) 0.060(3) 0.006(2) 0.014(3) 0.022(3)
C66 0.104(4) 0.086(4) 0.080(3) -0.008(3) -0.003(3) 0.016(3)
C25 0.069(3) 0.126(5) 0.094(4) -0.048(3) 0.014(3) -0.004(3)
C24 0.072(3) 0.119(4) 0.075(3) -0.034(3) 0.029(2) -0.004(3)
O70 0.183(5) 0.156(5) 0.241(7) -0.095(5) 0.136(5) -0.078(4)
C35 0.057(2) 0.150(6) 0.102(4) -0.047(4) 0.011(2) 0.008(3)
C47 0.135(5) 0.101(4) 0.087(4) 0.011(3) 0.045(3) 0.044(4)
C39 0.102(4) 0.116(5) 0.102(5) -0.012(4) -0.005(3) -0.019(4)
O71 0.345(9) 0.165(5) 0.165(5) -0.074(4) 0.178(6) -0.108(6)
C36 0.069(3) 0.293(13) 0.117(6) -0.118(8) 0.032(3) -0.030(5)
C26 0.086(3) 0.143(6) 0.080(3) -0.031(4) 0.019(3) 0.005(3)
C29 0.134(5) 0.141(6) 0.091(4) -0.055(4) 0.034(4) -0.008(5)
C56 0.087(4) 0.092(5) 0.188(9) -0.046(5) -0.012(4) 0.019(3)
C27 0.128(5) 0.150(7) 0.103(5) -0.020(5) 0.033(4) 0.033(5)
C57 0.088(4) 0.069(4) 0.266(13) 0.029(6) 0.046(6) 0.015(3)
C48 0.207(8) 0.185(8) 0.096(5) 0.049(5) 0.087(5) 0.084(7)
C58 0.159(7) 0.091(5) 0.209(10) 0.046(6) 0.108(8) 0.039(5)
C28 0.158(7) 0.134(6) 0.110(5) -0.026(5) 0.010(5) 0.054(5)
O80 0.359(11) 0.102(4) 0.334(11) -0.100(6) 0.238(10) -0.066(6)
O81 0.170(7) 0.291(11) 0.210(8) 0.039(8) -0.032(6) 0.056(7)
C37 0.137(7) 0.36(2) 0.095(5) -0.073(9) 0.037(5) -0.131(11)
C38 0.165(8) 0.201(11) 0.106(6) 0.042(6) -0.030(5) -0.093(8)
C100 0.188(10) 0.273(15) 0.105(6) -0.039(7) 0.033(6) 0.080(9)
C101 0.279(14) 0.141(8) 0.174(9) -0.022(7) 0.124(10) -0.018(8)
N100 0.395(19) 0.207(11) 0.241(13) 0.007(9) 0.171(14) 0.065(11)
Co2 0.0572(3) 0.0428(2) 0.0498(3) 0.00326(19) 0.00930(19) -0.00205(19)
Co1 0.0495(2) 0.0501(3) 0.0519(3) 0.0032(2) 0.00830(18) -0.00603(19)

loop_
_atom_type_symbol
_atom_type_description
_atom_type_scat_dispersion_real
_atom_type_scat_dispersion_imag
_atom_type_scat_source
C C 0.0033 0.0016 'International Tables Vol C Tables 4.2.6.8 and 6.1.1.4'
H H 0.0000 0.0000 'International Tables Vol C Tables 4.2.6.8 and 6.1.1.4'
N N 0.0061 0.0033 'International Tables Vol C Tables 4.2.6.8 and 6.1.1.4'
O O 0.0106 0.0060 'International Tables Vol C Tables 4.2.6.8 and 6.1.1.4'
Cl Cl 0.1484 0.1585 'International Tables Vol C Tables 4.2.6.8 and 6.1.1.4'
Co Co 0.3494 0.9721 'International Tables Vol C Tables 4.2.6.8 and 6.1.1.4'

loop_
_geom_angle_atom_site_label_1
_geom_angle_atom_site_label_2
_geom_angle_atom_site_label_3
_geom_angle
N3 N2 Co1 122.4(3)
N3 N2 Co2 111.8(3)
Co1 N2 Co2 120.10(15)
O50 Cl1 O12 110.8(3)
O50 Cl1 O51 115.8(4)
O12 Cl1 O51 108.4(3)
O50 Cl1 O53 110.5(4)
O12 Cl1 O53 105.6(3)
O51 Cl1 O53 105.0(3)
O11 Cl2 O54 108.2(3)
O11 Cl2 O10 108.6(3)
O54 Cl2 O10 109.9(3)
O11 Cl2 O15 110.0(2)
O54 Cl2 O15 111.4(3)
O10 Cl2 O15 108.6(2)
O80 Cl3 O81 94.2(7)
O80 Cl3 O71 122.9(4)
O81 Cl3 O71 100.1(6)
O80 Cl3 O70 114.1(4)
O81 Cl3 O70 100.9(6)
O71 Cl3 O70 116.7(4)
N11 N10 C11 110.0(3)
N11 N10 Co1 131.2(2)
C11 N10 Co1 118.4(2)
C60 N5 C40 111.8(3)
C60 N5 C50 112.5(3)
C40 N5 C50 111.1(3)
C60 N5 Co2 107.0(2)
C40 N5 Co2 107.7(2)
C50 N5 Co2 106.3(2)
N21 N20 C21 111.1(4)
N21 N20 Co1 128.1(3)
C21 N20 Co1 120.8(3)
N41 N40 C41 110.6(3)
N41 N40 Co2 130.7(3)
C41 N40 Co2 118.6(2)
N31 N30 C31 110.2(3)
N31 N30 Co1 128.6(3)
C31 N30 Co1 121.2(2)
N51 N50 C51 110.0(3)
N51 N50 Co2 130.5(3)
C51 N50 Co2 118.8(2)
N61 N60 C61 110.3(3)
N61 N60 Co2 131.7(2)
C61 N60 Co2 118.1(2)
N61 N62 C62 111.8(3)
N61 N62 C63 120.9(3)
C62 N62 C63 127.3(3)
N50 N51 N52 105.7(3)
N5 C50 C51 108.8(3)
N30 N31 N32 105.6(3)
C30 N1 C20 112.2(3)
C30 N1 C10 111.8(4)
C20 N1 C10 112.4(3)
C30 N1 Co1 108.1(2)
C20 N1 Co1 107.8(3)
C10 N1 Co1 104.1(2)
N60 C61 C62 107.0(3)
N60 C61 C60 118.4(3)
C62 C61 C60 134.5(3)
N51 N52 C52 111.8(3)
N51 N52 C53 119.3(4)
C52 N52 C53 128.8(4)
C42 N42 N41 112.1(3)
C42 N42 C43 128.1(4)
N41 N42 C43 119.8(4)
N11 N12 C12 111.4(3)
N11 N12 C13 121.2(3)
C12 N12 C13 127.3(3)
C32 N32 N31 112.5(3)
C32 N32 C33 128.4(4)
N31 N32 C33 119.0(4)
N40 N41 N42 105.5(3)
N5 C60 C61 108.3(3)
N21 N22 C22 112.1(4)
N21 N22 C23 118.1(6)
C22 N22 C23 129.8(5)
N60 N61 N62 105.7(3)
N20 N21 N22 104.7(4)
N10 N11 N12 105.9(3)
N30 C31 C32 106.7(4)
N30 C31 C30 117.9(3)
C32 C31 C30 135.4(4)
C12 C11 N10 107.5(3)
C12 C11 C10 134.3(3)
N10 C11 C10 118.2(3)
N42 C42 C41 105.2(3)
N40 C41 C42 106.6(3)
N40 C41 C40 118.9(3)
C42 C41 C40 134.4(4)
N1 C10 C11 107.9(3)
N12 C13 C14 114.3(3)
N12 C12 C11 105.2(3)
N50 C51 C52 107.6(4)
N50 C51 C50 117.8(3)
C52 C51 C50 134.4(4)
N1 C30 C31 109.0(4)
N62 C62 C61 105.3(3)
C19 C14 C15 117.9(4)
C19 C14 C13 123.5(4)
C15 C14 C13 118.6(4)
N5 C40 C41 108.6(3)
N20 C21 C22 107.1(5)
N20 C21 C20 118.7(4)
C22 C21 C20 134.1(5)
N62 C63 C64 112.8(3)
N32 C32 C31 105.0(4)
N4 N3 N2 176.8(6)
N52 C52 C51 104.9(4)
C55 C54 C59 119.5(5)
C55 C54 C53 121.2(5)
C59 C54 C53 119.2(5)
N22 C22 C21 105.0(5)
C49 C44 C45 118.5(5)
C49 C44 C43 120.4(5)
C45 C44 C43 121.0(4)
C44 C45 C46 121.1(5)
C65 C64 C69 119.3(4)
C65 C64 C63 120.8(4)
C69 C64 C63 119.9(4)
C17 C16 C15 120.5(5)
C16 C15 C14 120.4(5)
C68 C69 C64 120.5(4)
N32 C33 C34 111.2(4)
N1 C20 C21 110.4(3)
C35 C34 C39 120.7(4)
C35 C34 C33 118.0(5)
C39 C34 C33 121.3(5)
N52 C53 C54 110.3(3)
C18 C19 C14 121.4(5)
N42 C43 C44 111.5(4)
C44 C49 C48 119.9(6)
C69 C68 C67 120.5(5)
C64 C65 C66 120.6(5)
C47 C46 C45 119.7(5)
C17 C18 C19 119.6(5)
C68 C67 C66 119.1(5)
C54 C55 C56 119.9(7)
N22 C23 C24 113.9(4)
C58 C59 C54 120.9(8)
C16 C17 C18 120.1(5)
C65 C66 C67 119.8(5)
C26 C25 C24 120.0(6)
C25 C24 C29 116.3(6)
C25 C24 C23 122.3(6)
C29 C24 C23 121.3(5)
C34 C35 C36 120.0(5)
C46 C47 C48 119.5(6)
C38 C39 C34 119.6(4)
C37 C36 C35 119.8(5)
C27 C26 C25 122.2(6)
C28 C29 C24 123.0(6)
C57 C56 C55 118.3(8)
C28 C27 C26 118.0(7)
C58 C57 C56 120.4(7)
C47 C48 C49 121.2(6)
C59 C58 C57 120.9(9)
C29 C28 C27 120.4(7)
C36 C37 C38 120.2(5)
C39 C38 C37 119.7(5)
N100 C100 C101 160.9(16)
N50 Co2 N2 96.91(13)
N50 Co2 N40 110.12(13)
N2 Co2 N40 105.10(13)
N50 Co2 N60 116.95(13)
N2 Co2 N60 109.16(12)
N40 Co2 N60 116.16(13)
N50 Co2 N5 75.78(11)
N2 Co2 N5 172.48(12)
N40 Co2 N5 76.26(11)
N60 Co2 N5 76.26(11)
N2 Co1 N20 101.39(14)
N2 Co1 N30 103.97(13)
N20 Co1 N30 112.03(13)
N2 Co1 N10 108.43(12)
N20 Co1 N10 120.96(12)
N30 Co1 N10 108.47(13)
N2 Co1 N1 175.33(12)
N20 Co1 N1 75.43(13)
N30 Co1 N1 74.47(12)
N10 Co1 N1 76.22(12)

loop_
_geom_bond_atom_site_label_1
_geom_bond_atom_site_label_2
_geom_bond_distance
N2 N3 1.256(5)
N2 Co1 1.996(3)
N2 Co2 2.030(3)
Cl1 O50 1.361(5)
Cl1 O12 1.404(3)
Cl1 O51 1.420(4)
Cl1 O53 1.443(5)
Cl2 O11 1.413(4)
Cl2 O54 1.424(4)
Cl2 O10 1.422(4)
Cl2 O15 1.437(3)
Cl3 O80 1.334(5)
Cl3 O81 1.339(7)
Cl3 O71 1.351(5)
Cl3 O70 1.394(5)
N10 N11 1.320(4)
N10 C11 1.358(4)
N10 Co1 2.033(3)
N5 C60 1.475(5)
N5 C40 1.479(5)
N5 C50 1.483(4)
N5 Co2 2.298(3)
N20 N21 1.332(5)
N20 C21 1.359(5)
N20 Co1 2.023(3)
N40 N41 1.320(4)
N40 C41 1.359(5)
N40 Co2 2.031(3)
N30 N31 1.326(4)
N30 C31 1.358(5)
N30 Co1 2.024(3)
N50 N51 1.323(4)
N50 C51 1.362(5)
N50 Co2 2.017(3)
N60 N61 1.333(4)
N60 C61 1.357(5)
N60 Co2 2.047(3)
N62 N61 1.330(4)
N62 C62 1.351(5)
N62 C63 1.489(5)
N51 N52 1.343(5)
C50 C51 1.489(5)
N31 N32 1.332(5)
N1 C30 1.457(5)
N1 C20 1.476(5)
N1 C10 1.485(5)
N1 Co1 2.355(3)
C61 C62 1.369(5)
C61 C60 1.496(5)
N52 C52 1.349(6)
N52 C53 1.464(5)
N42 C42 1.339(5)
N42 N41 1.335(5)
N42 C43 1.485(5)
N12 N11 1.333(4)
N12 C12 1.352(5)
N12 C13 1.471(5)
N32 C32 1.331(6)
N32 C33 1.467(5)
N22 N21 1.342(6)
N22 C22 1.360(8)
N22 C23 1.472(7)
C31 C32 1.384(6)
C31 C30 1.489(6)
C11 C12 1.355(5)
C11 C10 1.501(6)
C42 C41 1.373(5)
C41 C40 1.492(5)
C13 C14 1.503(6)
C51 C52 1.367(5)
C14 C19 1.380(6)
C14 C15 1.398(6)
C21 C22 1.364(7)
C21 C20 1.478(7)
C63 C64 1.504(6)
N3 N4 1.169(6)
C54 C55 1.359(7)
C54 C59 1.387(7)
C54 C53 1.501(7)
C44 C49 1.365(7)
C44 C45 1.368(6)
C44 C43 1.505(7)
C45 C46 1.390(7)
C64 C65 1.377(6)
C64 C69 1.386(6)
C16 C17 1.358(8)
C16 C15 1.382(7)
C69 C68 1.372(7)
C33 C34 1.504(6)
C34 C35 1.385(6)
C34 C39 1.398(6)
C19 C18 1.377(7)
C49 C48 1.380(9)
C68 C67 1.391(8)
C65 C66 1.389(7)
C46 C47 1.350(8)
C18 C17 1.382(8)
C67 C66 1.390(8)
C55 C56 1.399(10)
C23 C24 1.498(8)
C59 C58 1.331(11)
C25 C26 1.382(8)
C25 C24 1.380(7)
C24 C29 1.405(9)
C35 C36 1.395(6)
C47 C48 1.359(9)
C39 C38 1.397(7)
C36 C37 1.397(7)
C26 C27 1.373(9)
C29 C28 1.347(10)
C56 C57 1.391(13)
C27 C28 1.367(10)
C57 C58 1.348(13)
C37 C38 1.401(7)
C100 N100 1.197(14)
C100 C101 1.466(14)
